data_4028735
loop_
_publ_author_name
'Carlos Aydillo'
'Claudio D. Navo'
'Jes\'us H. Busto'
'Francisco Corzana'
'Mar\'ia M. Zurbano'
'Alberto Avenoza'
'Jes\'us M. Peregrina'

_publ_section_title
;
 A Double Diastereoselective Michael-Type Addition as an Entry to
 Conformationally Restricted Tn Antigen Mimics
;
_journal_name_full 'Journal of Organic Chemistry'
_journal_page_first 10968
_journal_page_last 10977
_journal_paper_doi 10.1021/jo4019396
_journal_volume 78
_journal_year 2013
_chemical_absolute_configuration syn
_chemical_formula_moiety 'C37 H42 N2 O12'
_chemical_formula_sum 'C37 H42 N2 O12'
_chemical_formula_weight 706.73
_chemical_name_systematic
;
 ?
;
_space_group_IT_number 1
_symmetry_cell_setting triclinic
_symmetry_space_group_name_Hall 'P 1'
_symmetry_space_group_name_H-M 'P 1'
_atom_sites_solution_hydrogens geom
_atom_sites_solution_primary direct
_atom_sites_solution_secondary difmap
_audit_creation_method SHELXL-97
_cell_angle_alpha 63.682(2)
_cell_angle_beta 81.338(2)
_cell_angle_gamma 81.120(2)
_cell_formula_units_Z 2
_cell_length_a 10.9237(5)
_cell_length_b 13.2890(6)
_cell_length_c 13.9727(5)
_cell_measurement_reflns_used 33987
_cell_measurement_temperature 173(2)
_cell_measurement_theta_max 27.48
_cell_measurement_theta_min 1.00
_cell_volume 1788.56(14)
_computing_cell_refinement 'Denzo and Scalepak (1997)'
_computing_data_collection 'Nonius Kappa CCD'
_computing_data_reduction 'Denzo and Scalepak (1997)'
_computing_molecular_graphics 'ORTEP III'
_computing_publication_material 'SHELXL-97 (Sheldrick, 1997)'
_computing_structure_refinement 'SHELXL-97 (Sheldrick, 1997)'
_computing_structure_solution 'SHELXS-97 (Sheldrick, 1990)'
_diffrn_ambient_temperature 173(2)
_diffrn_measured_fraction_theta_full 0.993
_diffrn_measured_fraction_theta_max 0.863
_diffrn_measurement_device_type 'Nonius Kappa CCD'
_diffrn_measurement_method CCD
_diffrn_radiation_monochromator graphite
_diffrn_radiation_source 'normal-focus sealed tube'
_diffrn_radiation_type MoK\a
_diffrn_radiation_wavelength 0.71073
_diffrn_reflns_av_R_equivalents 0.0000
_diffrn_reflns_av_sigmaI/netI 0.0635
_diffrn_reflns_limit_h_max 13
_diffrn_reflns_limit_h_min -14
_diffrn_reflns_limit_k_max 17
_diffrn_reflns_limit_k_min -17
_diffrn_reflns_limit_l_max 17
_diffrn_reflns_limit_l_min -18
_diffrn_reflns_number 14718
_diffrn_reflns_theta_full 25.00
_diffrn_reflns_theta_max 28.94
_diffrn_reflns_theta_min 3.26
_exptl_absorpt_coefficient_mu 0.098
_exptl_absorpt_correction_type none
_exptl_crystal_colour colourless
_exptl_crystal_density_diffrn 1.312
_exptl_crystal_description prism
_exptl_crystal_F_000 748
_exptl_crystal_size_max 0.50
_exptl_crystal_size_mid 0.22
_exptl_crystal_size_min 0.20
_refine_diff_density_max 0.255
_refine_diff_density_min -0.231
_refine_diff_density_rms 0.050
_refine_ls_abs_structure_details 'Flack H D (1983), Acta Cryst. A39, 876-881'
_refine_ls_abs_structure_Flack 1.1(8)
_refine_ls_extinction_coef 0.018(2)
_refine_ls_extinction_expression Fc^*^=kFc[1+0.001xFc^2^\l^3^/sin(2\q)]^-1/4^
_refine_ls_extinction_method SHELXL
_refine_ls_goodness_of_fit_ref 1.004
_refine_ls_hydrogen_treatment constr
_refine_ls_matrix_type full
_refine_ls_number_parameters 928
_refine_ls_number_reflns 14718
_refine_ls_number_restraints 3
_refine_ls_restrained_S_all 1.004
_refine_ls_R_factor_all 0.0988
_refine_ls_R_factor_gt 0.0565
_refine_ls_shift/su_max 0.003
_refine_ls_shift/su_mean 0.000
_refine_ls_structure_factor_coef Fsqd
_refine_ls_weighting_details 'calc w=1/[\s^2^(Fo^2^)+(0.1081P)^2^+0.0000P] where P=(Fo^2^+2Fc^2^)/3'
_refine_ls_weighting_scheme calc
_refine_ls_wR_factor_gt 0.1411
_refine_ls_wR_factor_ref 0.1705
_reflns_number_gt 10277
_reflns_number_total 14718
_reflns_threshold_expression >2sigma(I)
_cod_data_source_file jo4019396_si_002.cif
_cod_data_source_block c596-1-2
_cod_database_code 4028735

loop_
_symmetry_equiv_pos_as_xyz
'x, y, z'

loop_
_atom_site_label
_atom_site_type_symbol
_atom_site_fract_x
_atom_site_fract_y
_atom_site_fract_z
_atom_site_U_iso_or_equiv
_atom_site_adp_type
_atom_site_occupancy
_atom_site_symmetry_multiplicity
_atom_site_calc_flag
_atom_site_refinement_flags
O1 O 0.5755(2) 0.39613(17) 0.59327(17) 0.0346(5) Uani 1 1 d .
O2 O -0.0515(2) 0.29996(17) 0.53034(18) 0.0366(5) Uani 1 1 d .
O3 O 0.0934(2) 0.08102(17) 0.69231(17) 0.0331(5) Uani 1 1 d .
O4 O 0.1384(2) 0.25915(19) 0.36885(17) 0.0386(5) Uani 1 1 d .
O5 O 0.4362(2) 0.18023(17) 0.74048(18) 0.0368(5) Uani 1 1 d .
O87 O 0.6406(2) 0.2973(2) 0.44130(19) 0.0427(6) Uani 1 1 d .
O6 O 0.5556(2) 0.67012(19) 0.4612(2) 0.0469(6) Uani 1 1 d .
O7 O 0.5483(2) 0.1849(2) 0.91601(19) 0.0452(6) Uani 1 1 d .
O8 O 0.0689(2) 0.1914(2) 0.83349(18) 0.0444(6) Uani 1 1 d .
O9 O -0.1819(2) 0.06752(19) 0.81020(19) 0.0427(6) Uani 1 1 d .
O10 O 0.3165(2) 0.4213(2) 0.4905(2) 0.0485(6) Uani 1 1 d .
O11 O 0.1215(2) -0.1956(2) 0.8276(2) 0.0466(6) Uani 1 1 d .
O12 O -0.0863(3) -0.0589(2) 0.9528(2) 0.0497(6) Uani 1 1 d .
O13 O -0.1197(3) -0.1921(2) 0.6642(2) 0.0516(6) Uani 1 1 d .
O14 O 0.2336(2) 0.4892(2) 0.7106(2) 0.0483(6) Uani 1 1 d .
O15 O 0.0769(3) -0.0572(2) 0.4801(2) 0.0530(7) Uani 1 1 d .
O16 O 0.2481(3) 0.0064(2) 0.4769(2) 0.0591(7) Uani 1 1 d .
O17 O -0.1763(2) -0.0067(2) 0.5815(2) 0.0472(6) Uani 1 1 d .
N88 N 0.1347(3) 0.0107(2) 0.4885(2) 0.0418(7) Uani 1 1 d .
N3 N -0.0669(2) -0.0932(2) 0.8095(2) 0.0336(6) Uani 1 1 d .
C4 C 0.1014(3) 0.2009(2) 0.6582(2) 0.0323(7) Uani 1 1 d .
H4 H 0.1874 0.2085 0.6644 0.039 Uiso 1 1 calc R
N5 N 0.3876(3) 0.5759(2) 0.4909(3) 0.0445(7) Uani 1 1 d .
C1 C 0.0784(3) 0.2707(3) 0.5412(3) 0.0331(7) Uani 1 1 d .
H1 H 0.1203 0.3397 0.5127 0.040 Uiso 1 1 calc R
O18 O 0.6643(3) 0.4501(2) 0.7891(2) 0.0629(8) Uani 1 1 d .
N2 N 0.5507(4) 0.4531(3) 0.7947(3) 0.0511(8) Uani 1 1 d .
C6 C 0.1349(3) 0.2000(3) 0.4813(2) 0.0338(7) Uani 1 1 d .
H6 H 0.2199 0.1702 0.5010 0.041 Uiso 1 1 calc R
C86 C 0.5626(3) 0.2005(3) 0.7358(3) 0.0349(7) Uani 1 1 d .
H86 H 0.6146 0.1282 0.7597 0.042 Uiso 1 1 calc R
O81 O 0.4049(3) 0.5532(2) 0.3420(2) 0.0631(8) Uani 1 1 d .
C8 C 0.6096(3) 0.2766(3) 0.6215(3) 0.0336(7) Uani 1 1 d .
H8 H 0.7006 0.2646 0.6168 0.040 Uiso 1 1 calc R
O83 O 0.4789(3) 0.5243(3) 0.8119(3) 0.0720(9) Uani 1 1 d .
C9 C 0.0198(3) 0.2436(3) 0.7322(3) 0.0389(8) Uani 1 1 d .
H9A H 0.0185 0.3249 0.7031 0.047 Uiso 1 1 calc R
H9B H -0.0647 0.2252 0.7397 0.047 Uiso 1 1 calc R
C10 C 0.0090(3) 0.0606(2) 0.6361(2) 0.0311(7) Uani 1 1 d .
H10 H -0.0697 0.1060 0.6399 0.037 Uiso 1 1 calc R
C11 C -0.0630(3) 0.5048(3) 0.4630(3) 0.0349(7) Uani 1 1 d .
O89 O -0.0148(3) -0.2373(2) 1.0722(2) 0.0663(8) Uani 1 1 d .
C13 C 0.2492(3) 0.3821(3) 0.2058(3) 0.0446(8) Uani 1 1 d .
C14 C 0.4672(3) 0.4159(3) 0.6551(3) 0.0347(7) Uani 1 1 d .
H14 H 0.4029 0.3739 0.6518 0.042 Uiso 1 1 calc R
O82 O 0.2742(3) 0.6670(2) 0.6561(3) 0.0798(10) Uani 1 1 d .
C16 C 0.5768(3) 0.2570(3) 0.8061(3) 0.0385(8) Uani 1 1 d .
H16 H 0.6635 0.2736 0.7958 0.046 Uiso 1 1 calc R
C17 C -0.0157(3) -0.0649(3) 0.6981(3) 0.0333(7) Uani 1 1 d .
C18 C 0.5682(3) 0.2447(3) 0.5407(3) 0.0380(7) Uani 1 1 d .
H18A H 0.5797 0.1635 0.5658 0.046 Uiso 1 1 calc R
H18B H 0.4807 0.2696 0.5317 0.046 Uiso 1 1 calc R
C19 C -0.0832(3) 0.4073(3) 0.4425(3) 0.0366(7) Uani 1 1 d .
H19A H -0.1698 0.4129 0.4309 0.044 Uiso 1 1 calc R
H19B H -0.0329 0.4114 0.3777 0.044 Uiso 1 1 calc R
C20 C 0.0481(4) 0.1459(3) 1.0200(3) 0.0420(8) Uani 1 1 d .
C21 C -0.1164(3) -0.0183(3) 0.8514(3) 0.0385(8) Uani 1 1 d .
C22 C 0.4927(3) 0.3688(3) 0.7729(3) 0.0394(8) Uani 1 1 d .
H22 H 0.4130 0.3536 0.8170 0.047 Uiso 1 1 calc R
C23 C 0.4575(3) -0.0256(3) 0.7993(3) 0.0383(8) Uani 1 1 d .
C24 C 0.0054(3) -0.1904(3) 0.8854(3) 0.0374(7) Uani 1 1 d .
O25 O 0.4470(4) 0.7359(3) 0.2242(3) 0.0872(11) Uani 1 1 d .
C26 C -0.1087(3) -0.0970(3) 0.6459(3) 0.0401(8) Uani 1 1 d .
C27 C -0.0134(4) 0.2046(3) 0.9167(3) 0.0454(9) Uani 1 1 d .
H27A H -0.0901 0.1722 0.9245 0.054 Uiso 1 1 calc R
H27B H -0.0336 0.2841 0.8993 0.054 Uiso 1 1 calc R
C28 C 0.0576(3) 0.1015(3) 0.5159(2) 0.0334(7) Uani 1 1 d .
H28 H -0.0146 0.1286 0.4740 0.040 Uiso 1 1 calc R
C29 C 0.6733(4) 0.3405(3) 0.2538(3) 0.0478(9) Uani 1 1 d .
C30 C 0.1760(4) 0.1331(3) 1.0199(3) 0.0494(9) Uani 1 1 d .
H30 H 0.2257 0.1638 0.9556 0.059 Uiso 1 1 calc R
C31 C 0.4211(3) 0.5434(3) 0.5997(3) 0.0414(8) Uani 1 1 d .
C32 C 0.5873(4) 0.2976(3) 0.3541(3) 0.0473(9) Uani 1 1 d .
H32A H 0.5090 0.3450 0.3430 0.057 Uiso 1 1 calc R
H32B H 0.5706 0.2216 0.3712 0.057 Uiso 1 1 calc R
C33 C 0.3658(4) 0.5076(3) 0.4472(3) 0.0472(9) Uani 1 1 d .
C34 C 0.0368(4) 0.5680(3) 0.4120(3) 0.0449(8) Uani 1 1 d .
H34 H 0.0935 0.5497 0.3640 0.054 Uiso 1 1 calc R
C35 C 0.3036(4) 0.5747(3) 0.6604(3) 0.0496(9) Uani 1 1 d .
C36 C 0.2416(4) 0.3373(3) 0.1350(3) 0.0568(10) Uani 1 1 d .
H36 H 0.2350 0.2605 0.1608 0.068 Uiso 1 1 calc R
C37 C -0.0276(4) 0.6863(3) 0.5031(4) 0.0553(10) Uani 1 1 d .
H37 H -0.0166 0.7475 0.5154 0.066 Uiso 1 1 calc R
C38 C 0.0529(4) 0.6584(3) 0.4320(3) 0.0553(10) Uani 1 1 d .
H38 H 0.1197 0.7007 0.3962 0.066 Uiso 1 1 calc R
C39 C 0.1052(3) -0.1490(3) 0.7177(3) 0.0393(8) Uani 1 1 d .
H39A H 0.0971 -0.2081 0.6969 0.047 Uiso 1 1 calc R
H39B H 0.1764 -0.1096 0.6754 0.047 Uiso 1 1 calc R
C40 C 0.6017(4) 0.1141(4) 1.0960(3) 0.0517(10) Uani 1 1 d .
C41 C 0.5601(4) -0.0952(3) 0.8480(3) 0.0493(9) Uani 1 1 d .
H41 H 0.5982 -0.0795 0.8943 0.059 Uiso 1 1 calc R
C42 C 0.4502(4) 0.6747(3) 0.4118(3) 0.0500(9) Uani 1 1 d .
C43 C 0.4027(3) 0.0728(3) 0.8234(3) 0.0396(8) Uani 1 1 d .
H43A H 0.3127 0.0739 0.8331 0.048 Uiso 1 1 calc R
H43B H 0.4305 0.0620 0.8903 0.048 Uiso 1 1 calc R
C44 C -0.0250(4) 0.1041(4) 1.1171(3) 0.0543(10) Uani 1 1 d .
H44 H -0.1113 0.1139 1.1185 0.065 Uiso 1 1 calc R
C45 C 0.5229(4) 0.6245(3) 0.5734(3) 0.0440(8) Uani 1 1 d .
H45A H 0.4910 0.6845 0.5948 0.053 Uiso 1 1 calc R
H45B H 0.5952 0.5836 0.6115 0.053 Uiso 1 1 calc R
C46 C 0.2613(4) 0.4958(4) 0.1650(4) 0.0578(10) Uani 1 1 d .
H46 H 0.2658 0.5282 0.2111 0.069 Uiso 1 1 calc R
C47 C 0.8011(4) 0.3187(4) 0.2560(4) 0.0603(11) Uani 1 1 d .
H47 H 0.8349 0.2783 0.3214 0.072 Uiso 1 1 calc R
C48 C -0.1425(4) 0.5329(3) 0.5374(3) 0.0532(10) Uani 1 1 d .
H48 H -0.2084 0.4901 0.5748 0.064 Uiso 1 1 calc R
C49 C 0.1129(4) 0.5137(4) 0.7590(4) 0.0567(10) Uani 1 1 d .
H49A H 0.1233 0.5440 0.8079 0.085 Uiso 1 1 calc R
H49B H 0.0726 0.4456 0.7973 0.085 Uiso 1 1 calc R
H49C H 0.0628 0.5678 0.7041 0.085 Uiso 1 1 calc R
C50 C 0.2527(4) 0.3106(4) 0.3244(3) 0.0565(10) Uani 1 1 d .
H50A H 0.3221 0.2525 0.3372 0.068 Uiso 1 1 calc R
H50B H 0.2644 0.3570 0.3591 0.068 Uiso 1 1 calc R
C51 C 0.2437(5) 0.4047(4) 0.0270(3) 0.0636(12) Uani 1 1 d .
H51 H 0.2353 0.3739 -0.0196 0.076 Uiso 1 1 calc R
C52 C 0.0157(4) -0.1513(3) 0.9729(3) 0.0459(9) Uani 1 1 d .
C53 C -0.2571(4) -0.0265(4) 0.5197(4) 0.0653(12) Uani 1 1 d .
H53A H -0.2106 -0.0702 0.4847 0.098 Uiso 1 1 calc R
H53B H -0.2900 0.0445 0.4669 0.098 Uiso 1 1 calc R
H53C H -0.3243 -0.0668 0.5667 0.098 Uiso 1 1 calc R
C54 C -0.0538(4) -0.2992(3) 0.9261(3) 0.0524(10) Uani 1 1 d .
H54A H -0.0648 -0.3136 0.8666 0.079 Uiso 1 1 calc R
H54B H -0.1332 -0.2929 0.9643 0.079 Uiso 1 1 calc R
H54C H -0.0010 -0.3601 0.9734 0.079 Uiso 1 1 calc R
C55 C 0.2667(5) 0.5626(4) 0.0541(4) 0.0666(12) Uani 1 1 d .
H55 H 0.2763 0.6391 0.0265 0.080 Uiso 1 1 calc R
C56 C 0.6067(4) -0.1887(3) 0.8280(4) 0.0678(13) Uani 1 1 d .
H56 H 0.6759 -0.2345 0.8606 0.081 Uiso 1 1 calc R
C57 C 0.0316(5) 0.0475(4) 1.2125(3) 0.0638(12) Uani 1 1 d .
H57 H -0.0174 0.0198 1.2775 0.077 Uiso 1 1 calc R
C58 C 0.2304(4) 0.0743(4) 1.1159(4) 0.0617(12) Uani 1 1 d .
H58 H 0.3166 0.0635 1.1151 0.074 Uiso 1 1 calc R
C59 C 0.4050(4) -0.0503(4) 0.7300(4) 0.0642(12) Uani 1 1 d .
H59 H 0.3374 -0.0037 0.6951 0.077 Uiso 1 1 calc R
C60 C 0.5510(4) -0.2127(4) 0.7609(5) 0.0741(15) Uani 1 1 d .
H60 H 0.5808 -0.2760 0.7490 0.089 Uiso 1 1 calc R
C61 C 0.1586(5) 0.0322(4) 1.2114(3) 0.0630(12) Uani 1 1 d .
H61 H 0.1958 -0.0065 1.2753 0.076 Uiso 1 1 calc R
C62 C 0.2580(4) 0.5166(4) -0.0125(3) 0.0626(11) Uani 1 1 d .
H62 H 0.2618 0.5613 -0.0861 0.075 Uiso 1 1 calc R
C63 C 0.6179(4) 0.5940(4) 0.3082(4) 0.0604(11) Uani 1 1 d .
H63A H 0.6274 0.5618 0.2578 0.091 Uiso 1 1 calc R
H63B H 0.6380 0.5364 0.3772 0.091 Uiso 1 1 calc R
H63C H 0.6728 0.6521 0.2843 0.091 Uiso 1 1 calc R
C64 C 0.5882(5) 0.2169(4) 0.9906(3) 0.0631(12) Uani 1 1 d .
H64A H 0.5278 0.2737 1.0009 0.076 Uiso 1 1 calc R
H64B H 0.6673 0.2486 0.9630 0.076 Uiso 1 1 calc R
C65 C 0.6240(5) 0.4008(4) 0.1556(3) 0.0620(11) Uani 1 1 d .
H65 H 0.5382 0.4162 0.1531 0.074 Uiso 1 1 calc R
C66 C 0.8291(7) 0.4157(5) 0.0649(5) 0.0875(19) Uani 1 1 d .
H66 H 0.8819 0.4403 0.0019 0.105 Uiso 1 1 calc R
C67 C 0.1341(4) -0.1028(3) 0.9622(4) 0.0571(11) Uani 1 1 d .
H67A H 0.1278 -0.0696 1.0116 0.086 Uiso 1 1 calc R
H67B H 0.1490 -0.0461 0.8903 0.086 Uiso 1 1 calc R
H67C H 0.2017 -0.1616 0.9779 0.086 Uiso 1 1 calc R
C68 C 0.6656(5) 0.0158(4) 1.1038(5) 0.0817(15) Uani 1 1 d .
H68 H 0.6988 0.0109 1.0405 0.098 Uiso 1 1 calc R
C69 C 0.5493(6) 0.1240(4) 1.1886(4) 0.0802(15) Uani 1 1 d .
H69 H 0.5037 0.1907 1.1847 0.096 Uiso 1 1 calc R
C70 C 0.4863(4) 0.6435(3) 0.3165(3) 0.0593(11) Uani 1 1 d .
C71 C 0.4515(4) -0.1442(5) 0.7111(5) 0.0849(18) Uani 1 1 d .
H71 H 0.4144 -0.1602 0.6644 0.102 Uiso 1 1 calc R
C72 C -0.1257(4) 0.6222(4) 0.5568(4) 0.0639(12) Uani 1 1 d .
H72 H -0.1806 0.6397 0.6062 0.077 Uiso 1 1 calc R
C73 C 0.3680(4) 0.7840(3) 0.3888(5) 0.0746(15) Uani 1 1 d .
H73A H 0.3396 0.7896 0.4548 0.112 Uiso 1 1 calc R
H73B H 0.2977 0.7853 0.3543 0.112 Uiso 1 1 calc R
H73C H 0.4146 0.8465 0.3425 0.112 Uiso 1 1 calc R
C74 C 0.7026(7) 0.4386(4) 0.0603(4) 0.0821(17) Uani 1 1 d .
H74 H 0.6696 0.4787 -0.0055 0.098 Uiso 1 1 calc R
C75 C 0.6412(8) -0.0662(5) 1.2865(6) 0.108(3) Uani 1 1 d .
H75 H 0.6613 -0.1271 1.3505 0.130 Uiso 1 1 calc R
C76 C 0.6839(7) -0.0719(6) 1.1929(7) 0.103(2) Uani 1 1 d .
H76 H 0.7260 -0.1382 1.1927 0.124 Uiso 1 1 calc R
C77 C 0.8784(5) 0.3563(5) 0.1625(5) 0.0817(16) Uani 1 1 d .
H77 H 0.9642 0.3418 0.1650 0.098 Uiso 1 1 calc R
C78 C 0.5666(8) 0.0296(6) 1.2905(4) 0.105(2) Uani 1 1 d .
H78 H 0.5313 0.0311 1.3548 0.126 Uiso 1 1 calc R
C79 C -0.0020(8) -0.2188(5) 1.1642(4) 0.097(2) Uani 1 1 d .
H79A H 0.0843 -0.2304 1.1763 0.146 Uiso 1 1 calc R
H79B H -0.0477 -0.2708 1.2261 0.146 Uiso 1 1 calc R
H79C H -0.0341 -0.1429 1.1514 0.146 Uiso 1 1 calc R
C80 C 0.4849(8) 0.7272(6) 0.1240(4) 0.123(3) Uani 1 1 d .
H80A H 0.5732 0.7302 0.1079 0.185 Uiso 1 1 calc R
H80B H 0.4430 0.7886 0.0675 0.185 Uiso 1 1 calc R
H80C H 0.4635 0.6570 0.1302 0.185 Uiso 1 1 calc R

loop_
_atom_site_aniso_label
_atom_site_aniso_U_11
_atom_site_aniso_U_22
_atom_site_aniso_U_33
_atom_site_aniso_U_23
_atom_site_aniso_U_13
_atom_site_aniso_U_12
O1 0.0337(12) 0.0278(10) 0.0422(12) -0.0166(9) 0.0023(10) -0.0039(9)
O2 0.0352(13) 0.0310(11) 0.0418(12) -0.0124(10) -0.0091(10) -0.0033(9)
O3 0.0363(12) 0.0280(11) 0.0349(11) -0.0125(9) -0.0077(10) -0.0019(9)
O4 0.0346(13) 0.0471(13) 0.0339(12) -0.0159(10) -0.0031(10) -0.0081(10)
O5 0.0322(12) 0.0308(11) 0.0482(13) -0.0172(10) -0.0049(10) -0.0034(9)
O87 0.0385(13) 0.0520(14) 0.0445(13) -0.0257(12) 0.0005(11) -0.0126(11)
O6 0.0385(14) 0.0375(13) 0.0635(16) -0.0193(12) -0.0057(12) -0.0069(11)
O7 0.0447(15) 0.0539(15) 0.0405(13) -0.0211(12) -0.0032(11) -0.0124(12)
O8 0.0470(14) 0.0495(14) 0.0391(13) -0.0223(11) -0.0089(11) 0.0030(11)
O9 0.0358(13) 0.0365(13) 0.0530(14) -0.0204(11) -0.0009(11) 0.0047(11)
O10 0.0458(15) 0.0356(13) 0.0663(17) -0.0186(12) -0.0180(13) -0.0082(11)
O11 0.0360(14) 0.0493(14) 0.0443(14) -0.0151(11) -0.0069(11) 0.0118(11)
O12 0.0573(17) 0.0460(14) 0.0415(13) -0.0197(11) 0.0003(12) 0.0049(12)
O13 0.0612(17) 0.0382(14) 0.0656(16) -0.0295(13) -0.0060(13) -0.0108(12)
O14 0.0341(13) 0.0466(14) 0.0698(17) -0.0327(13) 0.0057(12) -0.0064(11)
O15 0.074(2) 0.0450(14) 0.0517(15) -0.0311(13) 0.0016(13) -0.0134(13)
O16 0.0518(19) 0.0540(16) 0.0764(19) -0.0385(15) 0.0023(14) 0.0061(13)
O17 0.0447(15) 0.0431(13) 0.0612(15) -0.0257(12) -0.0190(12) -0.0016(11)
N88 0.051(2) 0.0406(16) 0.0362(15) -0.0203(13) -0.0027(14) -0.0015(14)
N3 0.0306(14) 0.0280(13) 0.0400(15) -0.0143(11) -0.0023(12) 0.0017(11)
C4 0.0335(17) 0.0264(15) 0.0374(17) -0.0129(13) -0.0077(13) -0.0029(12)
N5 0.0371(16) 0.0283(14) 0.064(2) -0.0152(14) -0.0081(14) -0.0021(12)
C1 0.0318(17) 0.0307(16) 0.0381(17) -0.0135(14) -0.0082(14) -0.0064(13)
O18 0.068(2) 0.0633(18) 0.0682(19) -0.0302(15) -0.0122(16) -0.0259(16)
N2 0.070(3) 0.0467(18) 0.0471(18) -0.0280(15) 0.0037(16) -0.0195(17)
C6 0.0298(17) 0.0341(16) 0.0360(17) -0.0127(14) -0.0076(14) -0.0021(13)
C86 0.0289(17) 0.0321(16) 0.0441(18) -0.0173(14) -0.0054(14) 0.0011(13)
O81 0.076(2) 0.0531(16) 0.0555(17) -0.0083(14) -0.0236(15) -0.0242(15)
C8 0.0291(17) 0.0321(16) 0.0457(18) -0.0236(14) -0.0025(14) 0.0005(13)
O83 0.098(3) 0.0554(17) 0.080(2) -0.0500(17) 0.0207(18) -0.0175(17)
C9 0.047(2) 0.0326(16) 0.0390(18) -0.0165(14) -0.0115(16) 0.0000(14)
C10 0.0306(17) 0.0280(15) 0.0354(16) -0.0141(13) -0.0051(14) -0.0011(12)
C11 0.0316(18) 0.0315(16) 0.0400(17) -0.0134(14) -0.0111(14) 0.0034(13)
O89 0.101(3) 0.0452(15) 0.0363(14) -0.0054(12) -0.0005(15) -0.0032(15)
C13 0.0351(19) 0.051(2) 0.045(2) -0.0194(17) 0.0008(16) -0.0069(16)
C14 0.0306(17) 0.0277(15) 0.0492(19) -0.0204(14) -0.0005(15) -0.0032(13)
O82 0.0559(19) 0.0492(17) 0.142(3) -0.058(2) 0.0205(19) -0.0033(14)
C16 0.0339(18) 0.0419(18) 0.0423(19) -0.0185(15) -0.0028(15) -0.0103(15)
C17 0.0319(17) 0.0284(15) 0.0394(17) -0.0149(14) -0.0032(14) -0.0012(13)
C18 0.0398(19) 0.0378(17) 0.0416(18) -0.0220(15) -0.0026(15) -0.0038(14)
C19 0.0400(19) 0.0317(16) 0.0376(17) -0.0127(14) -0.0142(15) 0.0008(14)
C20 0.052(2) 0.0360(17) 0.0414(19) -0.0211(16) -0.0031(16) -0.0005(15)
C21 0.0366(19) 0.0325(17) 0.0436(19) -0.0163(15) 0.0065(15) -0.0059(15)
C22 0.0381(19) 0.0391(18) 0.0490(19) -0.0268(16) 0.0055(16) -0.0110(15)
C23 0.0315(18) 0.0318(16) 0.052(2) -0.0182(15) -0.0017(15) -0.0046(14)
C24 0.0342(18) 0.0285(16) 0.0448(19) -0.0119(15) -0.0058(15) -0.0003(13)
O25 0.109(3) 0.0577(19) 0.067(2) 0.0111(16) -0.041(2) -0.0178(18)
C26 0.0362(19) 0.0392(19) 0.052(2) -0.0260(16) -0.0002(16) -0.0065(15)
C27 0.055(2) 0.0422(19) 0.0420(19) -0.0228(16) -0.0053(17) 0.0031(17)
C28 0.0372(18) 0.0315(16) 0.0334(16) -0.0161(13) -0.0052(14) -0.0002(13)
C29 0.055(2) 0.045(2) 0.049(2) -0.0268(18) -0.0021(18) -0.0057(17)
C30 0.057(2) 0.055(2) 0.045(2) -0.0296(18) -0.0039(18) -0.0042(18)
C31 0.0359(18) 0.0321(17) 0.057(2) -0.0206(16) -0.0012(16) -0.0030(14)
C32 0.049(2) 0.054(2) 0.048(2) -0.0268(18) -0.0067(17) -0.0125(17)
C33 0.041(2) 0.0376(19) 0.060(2) -0.0155(18) -0.0194(18) 0.0005(16)
C34 0.049(2) 0.0341(17) 0.0435(19) -0.0092(15) -0.0036(16) -0.0063(16)
C35 0.036(2) 0.042(2) 0.078(3) -0.035(2) 0.0019(18) -0.0043(16)
C36 0.074(3) 0.044(2) 0.054(2) -0.0204(19) -0.008(2) -0.011(2)
C37 0.061(3) 0.042(2) 0.075(3) -0.034(2) -0.019(2) -0.0028(19)
C38 0.053(2) 0.040(2) 0.068(3) -0.0130(19) -0.012(2) -0.0178(18)
C39 0.0360(19) 0.0313(16) 0.048(2) -0.0168(15) -0.0004(15) 0.0000(14)
C40 0.049(2) 0.064(3) 0.044(2) -0.0198(19) -0.0071(18) -0.020(2)
C41 0.049(2) 0.0372(19) 0.056(2) -0.0146(17) -0.0051(18) -0.0039(16)
C42 0.041(2) 0.0293(17) 0.068(3) -0.0086(17) -0.0121(18) -0.0039(15)
C43 0.0366(18) 0.0354(17) 0.0467(19) -0.0184(15) 0.0013(15) -0.0060(14)
C44 0.057(2) 0.058(2) 0.049(2) -0.0241(19) -0.0003(19) -0.0093(19)
C45 0.043(2) 0.0318(17) 0.060(2) -0.0236(16) 0.0024(17) -0.0064(15)
C46 0.057(3) 0.061(3) 0.064(3) -0.036(2) -0.009(2) 0.001(2)
C47 0.057(3) 0.062(3) 0.070(3) -0.039(2) 0.005(2) -0.005(2)
C48 0.048(2) 0.048(2) 0.070(3) -0.032(2) 0.003(2) -0.0095(18)
C49 0.036(2) 0.071(3) 0.070(3) -0.039(2) 0.0057(19) -0.0055(19)
C50 0.045(2) 0.073(3) 0.048(2) -0.019(2) -0.0026(18) -0.020(2)
C51 0.083(3) 0.066(3) 0.046(2) -0.030(2) 0.000(2) -0.006(2)
C52 0.058(2) 0.0301(17) 0.0404(19) -0.0085(15) -0.0100(17) 0.0046(16)
C53 0.061(3) 0.071(3) 0.082(3) -0.043(3) -0.035(2) -0.001(2)
C54 0.054(2) 0.0345(18) 0.063(2) -0.0132(17) -0.012(2) -0.0057(16)
C55 0.078(3) 0.040(2) 0.069(3) -0.010(2) -0.012(2) -0.006(2)
C56 0.050(2) 0.038(2) 0.105(4) -0.023(2) -0.013(2) 0.0065(18)
C57 0.084(4) 0.062(3) 0.039(2) -0.018(2) -0.002(2) -0.005(2)
C58 0.061(3) 0.070(3) 0.076(3) -0.053(3) -0.023(2) 0.014(2)
C59 0.039(2) 0.069(3) 0.111(4) -0.063(3) -0.019(2) 0.0070(19)
C60 0.043(2) 0.052(2) 0.147(5) -0.063(3) -0.002(3) -0.001(2)
C61 0.090(4) 0.056(2) 0.052(3) -0.031(2) -0.028(2) 0.013(2)
C62 0.060(3) 0.068(3) 0.043(2) -0.012(2) 0.0006(19) -0.001(2)
C63 0.066(3) 0.058(2) 0.058(2) -0.023(2) -0.003(2) -0.015(2)
C64 0.078(3) 0.059(3) 0.060(3) -0.030(2) -0.011(2) -0.010(2)
C65 0.073(3) 0.062(3) 0.054(2) -0.025(2) -0.011(2) -0.008(2)
C66 0.112(5) 0.090(4) 0.076(4) -0.053(3) 0.042(4) -0.050(4)
C67 0.062(3) 0.044(2) 0.072(3) -0.025(2) -0.028(2) -0.0011(18)
C68 0.073(3) 0.059(3) 0.107(4) -0.029(3) 0.001(3) -0.015(3)
C69 0.100(4) 0.066(3) 0.090(4) -0.039(3) -0.014(3) -0.028(3)
C70 0.065(3) 0.042(2) 0.061(2) -0.0048(19) -0.020(2) -0.0177(19)
C71 0.045(3) 0.096(4) 0.165(6) -0.104(4) -0.022(3) 0.009(3)
C72 0.058(3) 0.064(3) 0.091(3) -0.055(3) 0.005(2) -0.007(2)
C73 0.057(3) 0.0303(19) 0.119(4) -0.012(2) -0.022(3) -0.0041(18)
C74 0.140(6) 0.068(3) 0.043(2) -0.024(2) 0.002(3) -0.035(3)
C75 0.141(6) 0.067(4) 0.097(5) 0.015(3) -0.067(5) -0.056(4)
C76 0.092(5) 0.075(4) 0.124(6) -0.016(4) -0.030(4) -0.022(3)
C77 0.071(3) 0.097(4) 0.096(4) -0.063(3) 0.027(3) -0.029(3)
C78 0.159(6) 0.120(6) 0.057(3) -0.036(3) -0.009(4) -0.081(5)
C79 0.156(6) 0.081(4) 0.039(2) -0.015(2) -0.018(3) 0.007(4)
C80 0.162(7) 0.127(6) 0.051(3) 0.010(3) -0.043(4) -0.051(5)

loop_
_atom_type_symbol
_atom_type_description
_atom_type_scat_dispersion_real
_atom_type_scat_dispersion_imag
_atom_type_scat_source
C C 0.0033 0.0016 'International Tables Vol C Tables 4.2.6.8 and 6.1.1.4'
H H 0.0000 0.0000 'International Tables Vol C Tables 4.2.6.8 and 6.1.1.4'
N N 0.0061 0.0033 'International Tables Vol C Tables 4.2.6.8 and 6.1.1.4'
O O 0.0106 0.0060 'International Tables Vol C Tables 4.2.6.8 and 6.1.1.4'

loop_
_geom_angle_atom_site_label_1
_geom_angle_atom_site_label_2
_geom_angle_atom_site_label_3
_geom_angle
C14 O1 C8 112.6(2)
C1 O2 C19 114.7(2)
C10 O3 C4 113.0(2)
C6 O4 C50 111.0(2)
C86 O5 C43 114.6(2)
C18 O87 C32 112.3(3)
C42 O6 C45 107.8(3)
C16 O7 C64 115.4(3)
C27 O8 C9 113.6(3)
C24 O11 C39 109.2(2)
C21 O12 C52 110.2(3)
C35 O14 C49 116.1(3)
C26 O17 C53 116.0(3)
O16 N88 O15 122.9(3)
O16 N88 C28 120.5(3)
O15 N88 C28 116.6(3)
C21 N3 C24 111.9(3)
C21 N3 C17 126.5(3)
C24 N3 C17 111.5(2)
O3 C4 C9 111.6(3)
O3 C4 C1 112.0(2)
C9 C4 C1 113.0(3)
C33 N5 C31 128.3(3)
C33 N5 C42 112.1(3)
C31 N5 C42 110.9(3)
O2 C1 C4 110.5(3)
O2 C1 C6 111.2(2)
C4 C1 C6 107.2(2)
O83 N2 O18 123.6(3)
O83 N2 C22 116.5(3)
O18 N2 C22 119.9(3)
O4 C6 C28 107.6(2)
O4 C6 C1 114.2(3)
C28 C6 C1 108.5(3)
O5 C86 C16 112.1(3)
O5 C86 C8 110.5(3)
C16 C86 C8 107.7(3)
C33 O81 C70 110.3(3)
O1 C8 C18 110.6(3)
O1 C8 C86 113.1(2)
C18 C8 C86 111.8(3)
O8 C9 C4 108.1(3)
O3 C10 C17 107.4(2)
O3 C10 C28 110.3(2)
C17 C10 C28 116.6(2)
C34 C11 C48 117.4(3)
C34 C11 C19 121.8(3)
C48 C11 C19 120.8(3)
C52 O89 C79 116.2(4)
C46 C13 C36 118.4(4)
C46 C13 C50 119.0(4)
C36 C13 C50 122.5(4)
O1 C14 C22 110.2(3)
O1 C14 C31 107.8(3)
C22 C14 C31 116.4(3)
O7 C16 C86 110.8(3)
O7 C16 C22 110.6(3)
C86 C16 C22 109.9(3)
N3 C17 C26 107.0(3)
N3 C17 C10 112.0(2)
C26 C17 C10 112.4(3)
N3 C17 C39 100.1(2)
C26 C17 C39 110.8(3)
C10 C17 C39 113.8(3)
O87 C18 C8 108.6(3)
O2 C19 C11 112.3(3)
C30 C20 C44 119.3(4)
C30 C20 C27 121.2(3)
C44 C20 C27 119.5(4)
O9 C21 O12 122.9(3)
O9 C21 N3 127.8(3)
O12 C21 N3 109.2(3)
N2 C22 C14 111.7(3)
N2 C22 C16 110.3(3)
C14 C22 C16 110.6(3)
C59 C23 C41 118.1(3)
C59 C23 C43 120.5(3)
C41 C23 C43 121.3(3)
O11 C24 N3 104.4(3)
O11 C24 C54 111.2(3)
N3 C24 C54 113.2(3)
O11 C24 C52 111.1(3)
N3 C24 C52 101.7(2)
C54 C24 C52 114.4(3)
C70 O25 C80 116.0(5)
O13 C26 O17 124.9(3)
O13 C26 C17 123.4(3)
O17 C26 C17 111.7(3)
O8 C27 C20 109.0(3)
N88 C28 C6 108.7(3)
N88 C28 C10 114.2(2)
C6 C28 C10 109.9(2)
C47 C29 C65 119.1(4)
C47 C29 C32 121.5(4)
C65 C29 C32 119.4(4)
C20 C30 C58 119.9(4)
N5 C31 C35 105.8(3)
N5 C31 C14 111.3(3)
C35 C31 C14 112.3(3)
N5 C31 C45 100.1(3)
C35 C31 C45 111.7(3)
C14 C31 C45 114.7(3)
O87 C32 C29 110.7(3)
O10 C33 O81 122.6(3)
O10 C33 N5 128.1(4)
O81 C33 N5 109.2(3)
C11 C34 C38 120.5(4)
O82 C35 O14 124.2(4)
O82 C35 C31 124.0(4)
O14 C35 C31 111.6(3)
C51 C36 C13 120.7(4)
C38 C37 C72 119.0(3)
C37 C38 C34 121.1(4)
O11 C39 C17 107.7(3)
C68 C40 C69 119.3(5)
C68 C40 C64 123.0(4)
C69 C40 C64 117.6(4)
C23 C41 C56 120.6(4)
O6 C42 N5 103.4(3)
O6 C42 C73 111.3(3)
N5 C42 C73 112.0(3)
O6 C42 C70 111.5(3)
N5 C42 C70 101.6(3)
C73 C42 C70 115.9(4)
O5 C43 C23 113.4(3)
C20 C44 C57 119.7(4)
O6 C45 C31 107.4(3)
C13 C46 C55 120.0(4)
C77 C47 C29 120.6(5)
C72 C48 C11 121.6(4)
O4 C50 C13 110.0(3)
C62 C51 C36 120.3(4)
O89 C52 O12 107.4(3)
O89 C52 C67 115.5(3)
O12 C52 C67 107.6(3)
O89 C52 C24 108.5(3)
O12 C52 C24 102.4(3)
C67 C52 C24 114.6(3)
C62 C55 C46 120.1(4)
C60 C56 C41 120.0(4)
C61 C57 C44 120.6(4)
C61 C58 C30 120.8(4)
C23 C59 C71 120.9(4)
C56 C60 C71 120.1(4)
C58 C61 C57 119.6(4)
C55 C62 C51 120.4(4)
O7 C64 C40 109.0(3)
C29 C65 C74 120.4(5)
C74 C66 C77 120.5(5)
C76 C68 C40 124.6(7)
C40 C69 C78 118.9(6)
O25 C70 O81 107.1(3)
O25 C70 C63 116.0(4)
O81 C70 C63 107.1(3)
O25 C70 C42 107.9(4)
O81 C70 C42 102.6(3)
C63 C70 C42 115.0(3)
C60 C71 C59 120.2(4)
C48 C72 C37 120.3(4)
C66 C74 C65 119.3(5)
C76 C75 C78 122.2(5)
C68 C76 C75 119.2(7)
C47 C77 C66 120.2(6)
C75 C78 C69 115.5(6)

loop_
_geom_bond_atom_site_label_1
_geom_bond_atom_site_label_2
_geom_bond_distance
O1 C14 1.418(4)
O1 C8 1.458(4)
O2 C1 1.425(4)
O2 C19 1.444(4)
O3 C10 1.422(4)
O3 C4 1.460(4)
O4 C6 1.409(4)
O4 C50 1.437(5)
O5 C86 1.434(4)
O5 C43 1.443(4)
O87 C18 1.422(4)
O87 C32 1.426(4)
O6 C42 1.410(5)
O6 C45 1.417(5)
O7 C16 1.421(4)
O7 C64 1.430(5)
O8 C27 1.417(4)
O8 C9 1.420(4)
O9 C21 1.198(4)
O10 C33 1.203(4)
O11 C24 1.406(4)
O11 C39 1.407(4)
O12 C21 1.347(4)
O12 C52 1.480(4)
O13 C26 1.194(4)
O14 C35 1.329(4)
O14 C49 1.448(5)
O15 N88 1.233(4)
O16 N88 1.220(4)
O17 C26 1.328(4)
O17 C53 1.447(5)
N88 C28 1.520(4)
N3 C21 1.371(4)
N3 C24 1.463(4)
N3 C17 1.471(4)
C4 C9 1.506(5)
C4 C1 1.518(4)
N5 C33 1.362(5)
N5 C31 1.473(5)
N5 C42 1.476(5)
C1 C6 1.525(5)
O18 N2 1.227(5)
N2 O83 1.218(5)
N2 C22 1.526(4)
C6 C28 1.522(4)
C86 C16 1.513(5)
C86 C8 1.522(5)
O81 C33 1.347(5)
O81 C70 1.487(5)
C8 C18 1.514(5)
C10 C17 1.548(4)
C10 C28 1.552(4)
C11 C34 1.386(5)
C11 C48 1.396(5)
C11 C19 1.498(4)
O89 C52 1.383(5)
O89 C79 1.442(6)
C13 C46 1.378(6)
C13 C36 1.379(5)
C13 C50 1.504(5)
C14 C22 1.533(5)
C14 C31 1.554(5)
O82 C35 1.197(4)
C16 C22 1.537(5)
C17 C26 1.541(5)
C17 C39 1.565(5)
C20 C30 1.381(6)
C20 C44 1.389(5)
C20 C27 1.510(5)
C23 C59 1.372(6)
C23 C41 1.388(5)
C23 C43 1.506(5)
C24 C54 1.510(5)
C24 C52 1.550(5)
O25 C70 1.397(5)
O25 C80 1.450(8)
C29 C47 1.383(6)
C29 C65 1.389(6)
C29 C32 1.494(6)
C30 C58 1.389(6)
C31 C35 1.536(5)
C31 C45 1.559(5)
C34 C38 1.389(6)
C36 C51 1.370(6)
C37 C38 1.365(6)
C37 C72 1.382(6)
C40 C68 1.350(7)
C40 C69 1.387(7)
C40 C64 1.508(6)
C41 C56 1.396(6)
C42 C73 1.513(5)
C42 C70 1.543(6)
C44 C57 1.392(6)
C46 C55 1.401(6)
C47 C77 1.375(7)
C48 C72 1.371(6)
C51 C62 1.363(7)
C52 C67 1.491(6)
C55 C62 1.341(7)
C56 C60 1.360(7)
C57 C61 1.370(7)
C58 C61 1.366(7)
C59 C71 1.393(6)
C60 C71 1.361(7)
C63 C70 1.497(7)
C65 C74 1.399(7)
C66 C74 1.373(9)
C66 C77 1.381(9)
C68 C76 1.290(9)
C69 C78 1.436(8)
C75 C76 1.352(11)
C75 C78 1.420(11)
